data_2223607
loop_
_publ_author_name
'van Blerk, Charmaine'
'Holzapfel, Cedric W.'

_publ_section_title <i>trans</i>-Bis[bis(2-methoxyphenyl)phenylphosphine-\k<i>P</i>]dichloridopalladium(II)
_journal_coeditor_code BH2252
_journal_issue 11
_journal_name_full 'Acta Crystallographica Section E'
_journal_page_first m1341
_journal_paper_doi 10.1107/S1600536809040744
_journal_volume 65
_journal_year 2009
_chemical_formula_iupac '[Pd Cl2 (C20 H19 O2 P)2]'
_chemical_formula_moiety 'C40 H38 Cl2 O4 P2 Pd'
_chemical_formula_sum 'C40 H38 Cl2 O4 P2 Pd'
_chemical_formula_weight 821.94
_chemical_name_systematic
;
<i>trans</i>-Bis[bis(2-methoxyphenyl)phenylphosphine-
\k<i>P</i>]dichloridopalladium(II)
;
_space_group_IT_number 14
_symmetry_cell_setting monoclinic
_symmetry_space_group_name_Hall '-P 2yn'
_symmetry_space_group_name_H-M 'P 1 21/n 1'
_atom_sites_solution_hydrogens geom
_atom_sites_solution_primary direct
_atom_sites_solution_secondary difmap
_audit_creation_method SHELXL-97
_cell_angle_alpha 90.00
_cell_angle_beta 94.1140(10)
_cell_angle_gamma 90.00
_cell_formula_units_Z 2
_cell_length_a 9.1617(2)
_cell_length_b 12.7203(3)
_cell_length_c 16.4939(4)
_cell_measurement_reflns_used 5078
_cell_measurement_temperature 296(2)
_cell_measurement_theta_max 24.65
_cell_measurement_theta_min 2.47
_cell_volume 1917.24(8)
_computing_cell_refinement 'SAINT (Bruker, 2008)'
_computing_data_collection 'SMART-NT (Bruker, 1999)'
_computing_data_reduction 'SAINT (Bruker, 2008)'
_computing_molecular_graphics
;
XSEED (Barbour, 2001) and Mercury (Macrae <i>et al.</i>,  2006)
;
_computing_publication_material 'publCIF (Westrip, 2009)'
_computing_structure_refinement 'SHELXL97 (Sheldrick, 2008)'
_computing_structure_solution 'SHELXS97 (Sheldrick, 2008)'
_diffrn_ambient_temperature 296(2)
_diffrn_measured_fraction_theta_full 1.000
_diffrn_measured_fraction_theta_max 1.000
_diffrn_measurement_device_type 'Bruker SMART CCD'
_diffrn_measurement_method '\f and \w'
_diffrn_radiation_monochromator graphite
_diffrn_radiation_source 'fine-focus sealed tube'
_diffrn_radiation_type MoK\a
_diffrn_radiation_wavelength 0.71073
_diffrn_reflns_av_R_equivalents 0.0642
_diffrn_reflns_av_sigmaI/netI 0.0536
_diffrn_reflns_limit_h_max 12
_diffrn_reflns_limit_h_min -12
_diffrn_reflns_limit_k_max 16
_diffrn_reflns_limit_k_min -16
_diffrn_reflns_limit_l_max 21
_diffrn_reflns_limit_l_min -21
_diffrn_reflns_number 23435
_diffrn_reflns_theta_full 28.30
_diffrn_reflns_theta_max 28.30
_diffrn_reflns_theta_min 2.02
_diffrn_standards_number 0
_exptl_absorpt_coefficient_mu 0.746
_exptl_absorpt_correction_T_max 0.9158
_exptl_absorpt_correction_T_min 0.8531
_exptl_absorpt_correction_type multi-scan
_exptl_absorpt_process_details '(<i>APEX AXScale</i>; Bruker, 2008)'
_exptl_crystal_colour yellow
_exptl_crystal_density_diffrn 1.424
_exptl_crystal_density_method 'not measured'
_exptl_crystal_description block
_exptl_crystal_F_000 840
_exptl_crystal_size_max 0.22
_exptl_crystal_size_mid 0.18
_exptl_crystal_size_min 0.12
_refine_diff_density_max 0.633
_refine_diff_density_min -0.375
_refine_ls_extinction_method none
_refine_ls_goodness_of_fit_ref 1.018
_refine_ls_hydrogen_treatment constr
_refine_ls_matrix_type full
_refine_ls_number_constraints 0
_refine_ls_number_parameters 225
_refine_ls_number_reflns 4750
_refine_ls_number_restraints 0
_refine_ls_restrained_S_all 1.018
_refine_ls_R_factor_all 0.0675
_refine_ls_R_factor_gt 0.0363
_refine_ls_shift/su_max 0.001
_refine_ls_shift/su_mean 0.000
_refine_ls_structure_factor_coef Fsqd
_refine_ls_weighting_details 'calc w=1/[\s^2^(Fo^2^)+(0.0441P)^2^] where P=(Fo^2^+2Fc^2^)/3'
_refine_ls_weighting_scheme calc
_refine_ls_wR_factor_gt 0.0796
_refine_ls_wR_factor_ref 0.0890
_reflns_number_gt 3339
_reflns_number_total 4750
_reflns_threshold_expression I>2\s(I)
_cod_data_source_file bh2252.cif
_cod_data_source_block I
_cod_original_sg_symbol_H-M 'P 21/n'
_cod_database_code 2223607
_cod_database_fobs_code 2223607

loop_
_symmetry_equiv_pos_as_xyz
'x, y, z'
'-x+1/2, y+1/2, -z+1/2'
'-x, -y, -z'
'x-1/2, -y-1/2, z-1/2'

loop_
_atom_site_type_symbol
_atom_site_label
_atom_site_fract_x
_atom_site_fract_y
_atom_site_fract_z
_atom_site_U_iso_or_equiv
_atom_site_adp_type
_atom_site_calc_flag
_atom_site_refinement_flags
_atom_site_occupancy
_atom_site_disorder_assembly
_atom_site_disorder_group
C C11 0.0228(3) 0.1927(2) -0.15944(16) 0.0323(6) Uani d . 1 . .
C C12 0.0094(3) 0.1268(2) -0.22659(16) 0.0401(7) Uani d . 1 . .
H H12 -0.0432 0.0646 -0.2240 0.048 Uiso calc R 1 . .
C C13 0.0734(3) 0.1526(3) -0.29741(18) 0.0505(8) Uani d . 1 . .
H H13 0.0647 0.1072 -0.3417 0.061 Uiso calc R 1 . .
C C14 0.1500(3) 0.2454(3) -0.3024(2) 0.0528(8) Uani d . 1 . .
H H14 0.1927 0.2628 -0.3501 0.063 Uiso calc R 1 . .
C C15 0.1626(3) 0.3112(3) -0.2373(2) 0.0505(8) Uani d . 1 . .
H H15 0.2128 0.3744 -0.2409 0.061 Uiso calc R 1 . .
C C16 0.1016(3) 0.2850(2) -0.16577(18) 0.0426(7) Uani d . 1 . .
H H16 0.1136 0.3299 -0.1213 0.051 Uiso calc R 1 . .
C C21 -0.2607(3) 0.1459(2) -0.10562(17) 0.0363(6) Uani d . 1 . .
C C22 -0.3400(3) 0.0578(2) -0.08536(18) 0.0434(7) Uani d . 1 . .
H H22 -0.2954 0.0076 -0.0508 0.052 Uiso calc R 1 . .
C C23 -0.4839(3) 0.0426(3) -0.1152(2) 0.0569(9) Uani d . 1 . .
H H23 -0.5358 -0.0163 -0.1002 0.068 Uiso calc R 1 . .
C C24 -0.5481(4) 0.1156(3) -0.1671(2) 0.0670(10) Uani d . 1 . .
H H24 -0.6444 0.1055 -0.1876 0.080 Uiso calc R 1 . .
C C25 -0.4735(4) 0.2040(3) -0.1898(2) 0.0631(10) Uani d . 1 . .
H H25 -0.5191 0.2525 -0.2254 0.076 Uiso calc R 1 . .
C C26 -0.3300(3) 0.2201(3) -0.15904(19) 0.0472(8) Uani d . 1 . .
C C27 -0.3017(6) 0.3742(4) -0.2385(3) 0.1117(19) Uani d . 1 . .
H H27A -0.3180 0.3354 -0.2882 0.167 Uiso calc R 1 . .
H H27B -0.2311 0.4286 -0.2454 0.167 Uiso calc R 1 . .
H H27C -0.3921 0.4052 -0.2245 0.167 Uiso calc R 1 . .
C C31 -0.0464(3) 0.2692(2) -0.00191(17) 0.0403(7) Uani d . 1 . .
C C32 -0.1582(4) 0.3370(2) 0.0142(2) 0.0518(8) Uani d . 1 . .
H H32 -0.2510 0.3276 -0.0114 0.062 Uiso calc R 1 . .
C C33 -0.1318(5) 0.4201(3) 0.0691(2) 0.0707(11) Uani d . 1 . .
H H33 -0.2066 0.4664 0.0796 0.085 Uiso calc R 1 . .
C C34 0.0048(6) 0.4326(3) 0.1071(2) 0.0805(13) Uani d . 1 . .
H H34 0.0212 0.4869 0.1444 0.097 Uiso calc R 1 . .
C C35 0.1175(5) 0.3675(3) 0.0916(2) 0.0737(12) Uani d . 1 . .
H H35 0.2099 0.3779 0.1175 0.088 Uiso calc R 1 . .
C C36 0.0933(4) 0.2854(2) 0.03693(19) 0.0505(8) Uani d . 1 . .
C C37 0.3458(4) 0.2356(4) 0.0401(3) 0.1033(17) Uani d . 1 . .
H H37A 0.3705 0.3048 0.0224 0.155 Uiso calc R 1 . .
H H37B 0.4060 0.1847 0.0154 0.155 Uiso calc R 1 . .
H H37C 0.3618 0.2312 0.0981 0.155 Uiso calc R 1 . .
O O1 -0.2494(2) 0.30626(18) -0.17624(15) 0.0639(7) Uani d . 1 . .
O O2 0.1969(2) 0.21487(18) 0.01702(15) 0.0628(7) Uani d . 1 . .
P P1 -0.06893(7) 0.15556(5) -0.06890(4) 0.03007(16) Uani d . 1 . .
Cl Cl1 0.12498(8) -0.06305(6) -0.10623(4) 0.04534(19) Uani d . 1 . .
Pd Pd1 0.0000 0.0000 0.0000 0.02642(9) Uani d S 1 . .

loop_
_atom_site_aniso_label
_atom_site_aniso_U_11
_atom_site_aniso_U_22
_atom_site_aniso_U_33
_atom_site_aniso_U_12
_atom_site_aniso_U_13
_atom_site_aniso_U_23
C11 0.0277(13) 0.0311(14) 0.0378(14) 0.0047(11) 0.0009(11) 0.0057(11)
C12 0.0412(16) 0.0401(16) 0.0384(16) -0.0050(13) -0.0002(13) 0.0031(13)
C13 0.056(2) 0.059(2) 0.0359(16) 0.0035(16) 0.0020(15) 0.0028(15)
C14 0.0448(19) 0.069(2) 0.0461(18) 0.0056(17) 0.0128(15) 0.0177(17)
C15 0.0432(18) 0.0463(19) 0.063(2) -0.0063(15) 0.0130(16) 0.0168(16)
C16 0.0434(17) 0.0356(16) 0.0492(17) -0.0033(13) 0.0056(14) 0.0043(13)
C21 0.0268(14) 0.0406(16) 0.0415(15) 0.0064(12) 0.0030(12) 0.0073(12)
C22 0.0336(16) 0.0468(18) 0.0492(17) 0.0012(13) 0.0001(13) 0.0083(14)
C23 0.0321(17) 0.062(2) 0.076(2) -0.0062(15) -0.0007(16) 0.0080(19)
C24 0.0341(18) 0.091(3) 0.074(2) 0.0017(19) -0.0093(17) 0.004(2)
C25 0.0407(19) 0.080(3) 0.067(2) 0.0151(18) -0.0095(17) 0.022(2)
C26 0.0381(17) 0.0505(19) 0.0529(18) 0.0081(14) 0.0027(14) 0.0131(15)
C27 0.128(4) 0.086(3) 0.114(4) -0.004(3) -0.035(3) 0.063(3)
C31 0.0531(18) 0.0263(14) 0.0425(16) 0.0021(12) 0.0100(15) 0.0037(12)
C32 0.062(2) 0.0367(17) 0.060(2) 0.0031(15) 0.0236(17) 0.0025(15)
C33 0.099(3) 0.039(2) 0.079(3) 0.009(2) 0.046(2) -0.0043(19)
C34 0.124(4) 0.054(3) 0.064(3) -0.007(3) 0.016(3) -0.018(2)
C35 0.102(3) 0.049(2) 0.068(2) -0.010(2) -0.014(2) -0.0157(19)
C36 0.067(2) 0.0352(16) 0.0484(18) -0.0089(15) -0.0040(16) -0.0039(14)
C37 0.059(3) 0.094(3) 0.151(4) -0.009(2) -0.033(3) -0.026(3)
O1 0.0490(13) 0.0574(14) 0.0837(17) 0.0081(11) -0.0064(12) 0.0361(13)
O2 0.0521(14) 0.0522(14) 0.0802(16) 0.0009(11) -0.0218(12) -0.0140(12)
P1 0.0294(3) 0.0265(3) 0.0342(4) 0.0024(3) 0.0015(3) 0.0036(3)
Cl1 0.0549(5) 0.0435(4) 0.0395(4) 0.0124(3) 0.0169(3) 0.0021(3)
Pd1 0.02524(14) 0.02514(14) 0.02887(14) 0.00229(12) 0.00193(10) 0.00150(12)

loop_
_atom_type_symbol
_atom_type_description
_atom_type_scat_dispersion_real
_atom_type_scat_dispersion_imag
_atom_type_scat_source
C C 0.0033 0.0016 'International Tables Vol C Tables 4.2.6.8 and 6.1.1.4'
H H 0.0000 0.0000 'International Tables Vol C Tables 4.2.6.8 and 6.1.1.4'
O O 0.0106 0.0060 'International Tables Vol C Tables 4.2.6.8 and 6.1.1.4'
P P 0.1023 0.0942 'International Tables Vol C Tables 4.2.6.8 and 6.1.1.4'
Cl Cl 0.1484 0.1585 'International Tables Vol C Tables 4.2.6.8 and 6.1.1.4'
Pd Pd -0.9988 1.0072 'International Tables Vol C Tables 4.2.6.8 and 6.1.1.4'

loop_
_geom_angle_atom_site_label_1
_geom_angle_atom_site_label_2
_geom_angle_atom_site_label_3
_geom_angle_site_symmetry_1
_geom_angle_site_symmetry_3
_geom_angle
_geom_angle_publ_flag
C16 C11 C12 . . 117.9(3) ?
C16 C11 P1 . . 123.6(2) ?
C12 C11 P1 . . 118.5(2) ?
C13 C12 C11 . . 120.9(3) ?
C13 C12 H12 . . 119.6 ?
C11 C12 H12 . . 119.6 ?
C14 C13 C12 . . 120.1(3) ?
C14 C13 H13 . . 119.9 ?
C12 C13 H13 . . 119.9 ?
C15 C14 C13 . . 119.6(3) ?
C15 C14 H14 . . 120.2 ?
C13 C14 H14 . . 120.2 ?
C14 C15 C16 . . 120.6(3) ?
C14 C15 H15 . . 119.7 ?
C16 C15 H15 . . 119.7 ?
C15 C16 C11 . . 120.9(3) ?
C15 C16 H16 . . 119.5 ?
C11 C16 H16 . . 119.5 ?
C22 C21 C26 . . 118.1(3) ?
C22 C21 P1 . . 118.9(2) ?
C26 C21 P1 . . 122.9(2) ?
C23 C22 C21 . . 121.8(3) ?
C23 C22 H22 . . 119.1 ?
C21 C22 H22 . . 119.1 ?
C24 C23 C22 . . 118.9(3) ?
C24 C23 H23 . . 120.6 ?
C22 C23 H23 . . 120.6 ?
C23 C24 C25 . . 121.6(3) ?
C23 C24 H24 . . 119.2 ?
C25 C24 H24 . . 119.2 ?
C24 C25 C26 . . 119.7(3) ?
C24 C25 H25 . . 120.2 ?
C26 C25 H25 . . 120.2 ?
O1 C26 C25 . . 123.7(3) ?
O1 C26 C21 . . 116.2(3) ?
C25 C26 C21 . . 120.0(3) ?
O1 C27 H27A . . 109.5 ?
O1 C27 H27B . . 109.5 ?
H27A C27 H27B . . 109.5 ?
O1 C27 H27C . . 109.5 ?
H27A C27 H27C . . 109.5 ?
H27B C27 H27C . . 109.5 ?
C32 C31 C36 . . 119.0(3) ?
C32 C31 P1 . . 124.0(3) ?
C36 C31 P1 . . 116.9(2) ?
C31 C32 C33 . . 120.0(3) ?
C31 C32 H32 . . 120.0 ?
C33 C32 H32 . . 120.0 ?
C34 C33 C32 . . 119.6(4) ?
C34 C33 H33 . . 120.2 ?
C32 C33 H33 . . 120.2 ?
C35 C34 C33 . . 121.6(4) ?
C35 C34 H34 . . 119.2 ?
C33 C34 H34 . . 119.2 ?
C34 C35 C36 . . 119.5(4) ?
C34 C35 H35 . . 120.3 ?
C36 C35 H35 . . 120.3 ?
O2 C36 C35 . . 124.8(3) ?
O2 C36 C31 . . 114.9(3) ?
C35 C36 C31 . . 120.3(3) ?
O2 C37 H37A . . 109.5 ?
O2 C37 H37B . . 109.5 ?
H37A C37 H37B . . 109.5 ?
O2 C37 H37C . . 109.5 ?
H37A C37 H37C . . 109.5 ?
H37B C37 H37C . . 109.5 ?
C26 O1 C27 . . 119.1(3) ?
C36 O2 C37 . . 119.2(3) ?
C21 P1 C31 . . 108.64(14) ?
C21 P1 C11 . . 103.58(12) ?
C31 P1 C11 . . 104.58(13) ?
C21 P1 Pd1 . . 108.91(9) ?
C31 P1 Pd1 . . 111.13(9) ?
C11 P1 Pd1 . . 119.37(8) ?
Cl1 Pd1 Cl1 . 3 180.00(4) ?
Cl1 Pd1 P1 . 3 86.76(2) ?
Cl1 Pd1 P1 3 3 93.24(2) ?
Cl1 Pd1 P1 . . 93.24(2) y
Cl1 Pd1 P1 3 . 86.76(2) y
P1 Pd1 P1 3 . 180.00(5) ?

loop_
_geom_bond_atom_site_label_1
_geom_bond_atom_site_label_2
_geom_bond_site_symmetry_2
_geom_bond_distance
_geom_bond_publ_flag
C11 C16 . 1.386(4) ?
C11 C12 . 1.387(4) ?
C11 P1 . 1.827(3) ?
C12 C13 . 1.383(4) ?
C12 H12 . 0.9300 ?
C13 C14 . 1.379(4) ?
C13 H13 . 0.9300 ?
C14 C15 . 1.361(5) ?
C14 H14 . 0.9300 ?
C15 C16 . 1.382(4) ?
C15 H15 . 0.9300 ?
C16 H16 . 0.9300 ?
C21 C22 . 1.390(4) ?
C21 C26 . 1.410(4) ?
C21 P1 . 1.821(3) ?
C22 C23 . 1.387(4) ?
C22 H22 . 0.9300 ?
C23 C24 . 1.367(5) ?
C23 H23 . 0.9300 ?
C24 C25 . 1.381(5) ?
C24 H24 . 0.9300 ?
C25 C26 . 1.390(4) ?
C25 H25 . 0.9300 ?
C26 O1 . 1.363(4) ?
C27 O1 . 1.400(4) ?
C27 H27A . 0.9600 ?
C27 H27B . 0.9600 ?
C27 H27C . 0.9600 ?
C31 C32 . 1.379(4) ?
C31 C36 . 1.405(4) ?
C31 P1 . 1.822(3) ?
C32 C33 . 1.402(5) ?
C32 H32 . 0.9300 ?
C33 C34 . 1.368(6) ?
C33 H33 . 0.9300 ?
C34 C35 . 1.362(6) ?
C34 H34 . 0.9300 ?
C35 C36 . 1.388(4) ?
C35 H35 . 0.9300 ?
C36 O2 . 1.363(4) ?
C37 O2 . 1.414(4) ?
C37 H37A . 0.9600 ?
C37 H37B . 0.9600 ?
C37 H37C . 0.9600 ?
P1 Pd1 . 2.3458(6) y
Cl1 Pd1 . 2.3048(7) y
Pd1 Cl1 3 2.3048(7) ?
Pd1 P1 3 2.3458(6) ?

loop_
_geom_torsion_atom_site_label_1
_geom_torsion_atom_site_label_2
_geom_torsion_atom_site_label_3
_geom_torsion_atom_site_label_4
_geom_torsion_site_symmetry_1
_geom_torsion_site_symmetry_2
_geom_torsion_site_symmetry_3
_geom_torsion_site_symmetry_4
_geom_torsion
_geom_torsion_publ_flag
C16 C11 C12 C13 . . . . 0.2(4) ?
P1 C11 C12 C13 . . . . 178.3(2) ?
C11 C12 C13 C14 . . . . -0.9(4) ?
C12 C13 C14 C15 . . . . 0.2(5) ?
C13 C14 C15 C16 . . . . 1.2(5) ?
C14 C15 C16 C11 . . . . -1.9(5) ?
C12 C11 C16 C15 . . . . 1.1(4) ?
P1 C11 C16 C15 . . . . -176.8(2) ?
C26 C21 C22 C23 . . . . -1.0(5) ?
P1 C21 C22 C23 . . . . -176.2(3) ?
C21 C22 C23 C24 . . . . 1.2(5) ?
C22 C23 C24 C25 . . . . -0.5(6) ?
C23 C24 C25 C26 . . . . -0.4(6) ?
C24 C25 C26 O1 . . . . -178.1(3) ?
C24 C25 C26 C21 . . . . 0.6(5) ?
C22 C21 C26 O1 . . . . 178.9(3) ?
P1 C21 C26 O1 . . . . -6.1(4) ?
C22 C21 C26 C25 . . . . 0.0(5) ?
P1 C21 C26 C25 . . . . 175.0(3) ?
C36 C31 C32 C33 . . . . -0.5(5) ?
P1 C31 C32 C33 . . . . 177.5(2) ?
C31 C32 C33 C34 . . . . -0.7(5) ?
C32 C33 C34 C35 . . . . 1.4(6) ?
C33 C34 C35 C36 . . . . -0.9(6) ?
C34 C35 C36 O2 . . . . -179.6(3) ?
C34 C35 C36 C31 . . . . -0.3(6) ?
C32 C31 C36 O2 . . . . -179.7(3) ?
P1 C31 C36 O2 . . . . 2.2(4) ?
C32 C31 C36 C35 . . . . 1.0(5) ?
P1 C31 C36 C35 . . . . -177.1(3) ?
C25 C26 O1 C27 . . . . -11.5(5) ?
C21 C26 O1 C27 . . . . 169.7(3) ?
C35 C36 O2 C37 . . . . -12.9(5) ?
C31 C36 O2 C37 . . . . 167.9(3) ?
C22 C21 P1 C31 . . . . -117.1(2) ?
C26 C21 P1 C31 . . . . 67.9(3) ?
C22 C21 P1 C11 . . . . 132.1(2) ?
C26 C21 P1 C11 . . . . -42.9(3) ?
C22 C21 P1 Pd1 . . . . 4.1(3) ?
C26 C21 P1 Pd1 . . . . -170.9(2) ?
C32 C31 P1 C21 . . . . -2.3(3) ?
C36 C31 P1 C21 . . . . 175.8(2) ?
C32 C31 P1 C11 . . . . 107.8(3) ?
C36 C31 P1 C11 . . . . -74.1(2) ?
C32 C31 P1 Pd1 . . . . -122.1(2) ?
C36 C31 P1 Pd1 . . . . 56.0(2) ?
C16 C11 P1 C21 . . . . 119.4(2) ?
C12 C11 P1 C21 . . . . -58.5(2) ?
C16 C11 P1 C31 . . . . 5.7(3) ?
C12 C11 P1 C31 . . . . -172.3(2) ?
C16 C11 P1 Pd1 . . . . -119.4(2) ?
C12 C11 P1 Pd1 . . . . 62.7(2) ?
C21 P1 Pd1 Cl1 . . . . 103.82(10) ?
C31 P1 Pd1 Cl1 . . . . -136.53(11) ?
C11 P1 Pd1 Cl1 . . . . -14.71(10) ?
C21 P1 Pd1 Cl1 . . . 3 -76.18(10) ?
C31 P1 Pd1 Cl1 . . . 3 43.47(11) ?
C11 P1 Pd1 Cl1 . . . 3 165.29(10) ?
